data_1564351
loop_
_publ_author_name
'Taniguchi, Yoshimasa'
'Miwa, Mayuka'
'Kitada, Naoki'

_publ_section_title
;
 Crystalline sponge X-ray analysis coupled with supercritical fluid
 chromatography: a novel analytical platform for the rapid separation,
 isolation, and characterization of analytes.
;
_journal_issue 17
_journal_name_full 'The Analyst'
_journal_page_first 5230
_journal_page_last 5235
_journal_paper_doi 10.1039/d1an00948f
_journal_volume 146
_journal_year 2021
_chemical_absolute_configuration rmad
_chemical_formula_moiety
;
(C46 H38 Co2 N6 O6), (C10 H18 O), 2(N O3), 0.6(C3 H8 O), 0.592(O)
;
_chemical_formula_sum 'C57.8 H60.8 Co2 N8 O14.19'
_chemical_formula_weight 1212.48
_space_group_crystal_system monoclinic
_space_group_IT_number 4
_space_group_name_Hall 'P 2yb'
_space_group_name_H-M_alt 'P 1 21 1'
_atom_sites_solution_hydrogens mixed
_audit_creation_method SHELXL-2018/3
_audit_update_record
;
2021-02-11 deposited with the CCDC.	2021-02-11 downloaded from the CCDC.
;
_cell_angle_alpha 90
_cell_angle_beta 91.7800(10)
_cell_angle_gamma 90
_cell_formula_units_Z 2
_cell_length_a 10.19040(10)
_cell_length_b 24.7362(2)
_cell_length_c 11.42990(10)
_cell_measurement_reflns_used 20196
_cell_measurement_temperature 100.00(10)
_cell_measurement_theta_max 71.6790
_cell_measurement_theta_min 3.5610
_cell_volume 2879.76(4)
_computing_cell_refinement 'CrysAlisPro 1.171.40.75a (Rigaku OD, 2020)'
_computing_data_collection 'CrysAlisPro 1.171.40.75a (Rigaku OD, 2020)'
_computing_data_reduction 'CrysAlisPro 1.171.40.75a (Rigaku OD, 2020)'
_computing_molecular_graphics 'shelXle (Hubschle et al., 2011)'
_computing_publication_material 'SHELXL-2018/3 (Sheldrick, 2018)'
_computing_structure_refinement 'SHELXL-2018/3 (Sheldrick, 2018)'
_computing_structure_solution 'SHELXT 2018/2 (Sheldrick, 2018)'
_diffrn_ambient_temperature 100.00(10)
_diffrn_detector_area_resol_mean 10.0000
_diffrn_measured_fraction_theta_full 1.000
_diffrn_measured_fraction_theta_max 0.972
_diffrn_measurement_device_type 'XtaLAB Synergy R, HyPix'
_diffrn_measurement_method '\w scans'
_diffrn_radiation_type CuK\a
_diffrn_radiation_wavelength 1.54184
_diffrn_reflns_av_R_equivalents 0.0385
_diffrn_reflns_av_unetI/netI 0.0260
_diffrn_reflns_Laue_measured_fraction_full 1.000
_diffrn_reflns_Laue_measured_fraction_max 0.972
_diffrn_reflns_limit_h_max 12
_diffrn_reflns_limit_h_min -12
_diffrn_reflns_limit_k_max 29
_diffrn_reflns_limit_k_min -30
_diffrn_reflns_limit_l_max 14
_diffrn_reflns_limit_l_min -14
_diffrn_reflns_number 55046
_diffrn_reflns_point_group_measured_fraction_full 0.992
_diffrn_reflns_point_group_measured_fraction_max 0.951
_diffrn_reflns_theta_full 67.684
_diffrn_reflns_theta_max 74.851
_diffrn_reflns_theta_min 3.574
_diffrn_source 'Rotating-anode X-ray tube'
_exptl_absorpt_coefficient_mu 5.121
_exptl_absorpt_correction_T_max 0.839
_exptl_absorpt_correction_T_min 0.428
_exptl_absorpt_correction_type gaussian
_exptl_absorpt_process_details
;
CrysAlisPro 1.171.40.75a (Rigaku Oxford Diffraction, 2020)
Numerical absorption correction based on gaussian integration over
			a multifaceted crystal model
Empirical absorption correction using spherical harmonics,
 implemented in SCALE3 ABSPACK scaling algorithm.
;
_exptl_crystal_colour red
_exptl_crystal_density_diffrn 1.398
_exptl_crystal_description block
_exptl_crystal_F_000 1262
_exptl_crystal_size_max 0.247
_exptl_crystal_size_mid 0.124
_exptl_crystal_size_min 0.102
_refine_diff_density_max 0.799
_refine_diff_density_min -0.417
_refine_diff_density_rms 0.074
_refine_ls_abs_structure_details
;
 Flack x determined using 4479 quotients [(I+)-(I-)]/[(I+)+(I-)]
 (Parsons, Flack and Wagner, Acta Cryst. B69 (2013) 249-259).
;
_refine_ls_abs_structure_Flack -0.007(2)
_refine_ls_extinction_method none
_refine_ls_goodness_of_fit_ref 1.075
_refine_ls_hydrogen_treatment mixed
_refine_ls_matrix_type full
_refine_ls_number_parameters 872
_refine_ls_number_reflns 11271
_refine_ls_number_restraints 637
_refine_ls_restrained_S_all 1.063
_refine_ls_R_factor_all 0.0525
_refine_ls_R_factor_gt 0.0501
_refine_ls_shift/su_max 0.001
_refine_ls_shift/su_mean 0.000
_refine_ls_structure_factor_coef Fsqd
_refine_ls_weighting_details 'w=1/[\s^2^(Fo^2^)+(0.0826P)^2^+2.0979P] where P=(Fo^2^+2Fc^2^)/3'
_refine_ls_weighting_scheme calc
_refine_ls_wR_factor_gt 0.1350
_refine_ls_wR_factor_ref 0.1367
_reflns_Friedel_coverage 0.911
_reflns_Friedel_fraction_full 0.983
_reflns_Friedel_fraction_max 0.929
_reflns_number_gt 10774
_reflns_number_total 11271
_reflns_threshold_expression 'I > 2\s(I)'
_cod_data_source_file d1an00948f1.cif
_cod_data_source_block 7a@3R
_cod_depositor_comments 'Adding full bibliography for 1564341--1564354.cif.'
_cod_original_sg_symbol_H-M 'P 21'
_cod_original_formula_sum 'C57.80 H60.80 Co2 N8 O14.19'
_cod_database_code 1564351
_shelx_shelxl_version_number 2018/3
_shelx_space_group_comment
;
The symmetry employed for this shelxl refinement is uniquely defined
by the following loop, which should always be used as a source of
symmetry information in preference to the above space-group names.
They are only intended as comments.
;
_shelx_estimated_absorpt_t_min 0.364
_shelx_estimated_absorpt_t_max 0.623

loop_
_space_group_symop_operation_xyz
'x, y, z'
'-x, y+1/2, -z'

loop_
_atom_site_label
_atom_site_type_symbol
_atom_site_fract_x
_atom_site_fract_y
_atom_site_fract_z
_atom_site_U_iso_or_equiv
_atom_site_adp_type
_atom_site_occupancy
_atom_site_site_symmetry_order
_atom_site_calc_flag
_atom_site_refinement_flags_posn
_atom_site_refinement_flags_adp
_atom_site_refinement_flags_occupancy
_atom_site_disorder_assembly
_atom_site_disorder_group
Co1 Co 1.02671(6) 0.46590(3) 0.44345(6) 0.01824(17) Uani 1 1 d . . . . .
N1 N 1.0208(4) 0.46739(19) 0.6328(3) 0.0242(8) Uani 1 1 d . . . . .
Co02 Co 0.52986(6) 0.38483(3) 0.45998(6) 0.01864(17) Uani 1 1 d . . . . .
C2 C 0.9107(5) 0.4635(3) 0.6943(4) 0.0335(11) Uani 1 1 d . . . . .
H2 H 0.829743 0.457532 0.652834 0.040 Uiso 1 1 calc R U . . .
C3 C 0.9097(5) 0.4679(3) 0.8149(5) 0.0359(12) Uani 1 1 d . . . . .
H3 H 0.829351 0.464879 0.854325 0.043 Uiso 1 1 calc R U . . .
C4 C 1.0264(5) 0.4768(2) 0.8784(4) 0.0271(10) Uani 1 1 d . . . . .
C5 C 1.1393(5) 0.4827(3) 0.8136(5) 0.0339(12) Uani 1 1 d . . . . .
H5 H 1.221217 0.490119 0.852224 0.041 Uiso 1 1 calc R U . . .
C6 C 1.1321(5) 0.4777(2) 0.6941(4) 0.0312(11) Uani 1 1 d . . . . .
H6 H 1.210678 0.481807 0.652371 0.037 Uiso 1 1 calc R U . . .
C7 C 1.0296(5) 0.4788(2) 1.0071(4) 0.0268(10) Uani 1 1 d . . . . .
C8 C 1.1384(5) 0.4610(3) 1.0728(4) 0.0331(12) Uani 1 1 d . . . . .
H8 H 1.215878 0.450413 1.034742 0.040 Uiso 1 1 calc R U . . .
C9 C 1.1338(5) 0.4589(2) 1.1933(4) 0.0302(11) Uani 1 1 d . . . . .
H9 H 1.208513 0.445586 1.235887 0.036 Uiso 1 1 calc R U . . .
N10 N 1.0294(4) 0.47454(18) 1.2535(3) 0.0243(8) Uani 1 1 d . . . . .
C11 C 0.9275(5) 0.4946(2) 1.1906(5) 0.0324(11) Uani 1 1 d . . . . .
H11 H 0.853955 0.507545 1.231328 0.039 Uiso 1 1 calc R U . . .
C12 C 0.9235(5) 0.4974(2) 1.0696(5) 0.0318(11) Uani 1 1 d . . . . .
H12 H 0.848711 0.512050 1.029263 0.038 Uiso 1 1 calc R U . . .
N13 N 1.1100(4) 0.54485(17) 0.4558(4) 0.0256(8) Uani 1 1 d . . . . .
C14 C 1.0483(6) 0.5846(3) 0.5092(7) 0.0472(17) Uani 1 1 d . . . . .
H14 H 0.963360 0.577771 0.537914 0.057 Uiso 1 1 calc R U . . .
C15 C 1.1018(7) 0.6356(3) 0.5251(8) 0.058(2) Uani 1 1 d . . . . .
H15 H 1.053963 0.662719 0.564300 0.069 Uiso 1 1 calc R U . . .
C16 C 1.2255(5) 0.6471(2) 0.4837(6) 0.0348(12) Uani 1 1 d . . . . .
C17 C 1.2893(5) 0.6055(2) 0.4288(5) 0.0323(11) Uani 1 1 d . . . . .
H17 H 1.374254 0.611204 0.399010 0.039 Uiso 1 1 calc R U . . .
C18 C 1.2290(5) 0.5553(2) 0.4171(5) 0.0288(10) Uani 1 1 d . . . . .
H18 H 1.275140 0.527128 0.379748 0.035 Uiso 1 1 calc R U . . .
C19 C 1.2857(5) 0.7014(2) 0.5000(6) 0.0360(12) Uani 1 1 d . . . . .
C20 C 1.2108(6) 0.7453(3) 0.5264(11) 0.087(4) Uani 1 1 d . . . . .
H20 H 1.118765 0.741255 0.534260 0.105 Uiso 1 1 calc R U . . .
C21 C 1.2679(6) 0.7952(3) 0.5415(10) 0.072(3) Uani 1 1 d . . . . .
H21 H 1.212953 0.824675 0.561097 0.087 Uiso 1 1 calc R U . . .
N22 N 1.3938(4) 0.80480(17) 0.5306(4) 0.0255(8) Uani 1 1 d . . . . .
C23 C 1.4669(6) 0.7622(3) 0.5046(9) 0.061(2) Uani 1 1 d . . . . .
H23 H 1.558553 0.767300 0.496770 0.073 Uiso 1 1 calc R U . . .
C24 C 1.4160(7) 0.7107(3) 0.4885(10) 0.072(3) Uani 1 1 d . . . . .
H24 H 1.472550 0.681738 0.469225 0.086 Uiso 1 1 calc R U . . .
N25 N 0.5305(4) 0.37974(19) 0.2694(3) 0.0246(8) Uani 1 1 d . . . . .
C26 C 0.4235(5) 0.3635(3) 0.2054(5) 0.0325(12) Uani 1 1 d . . . . .
H26 H 0.347544 0.353020 0.245775 0.039 Uiso 1 1 calc R U . . .
C27 C 0.4191(5) 0.3615(3) 0.0850(5) 0.0370(13) Uani 1 1 d . . . . .
H27 H 0.340745 0.350871 0.043972 0.044 Uiso 1 1 calc R U . . .
C28 C 0.5310(5) 0.3751(2) 0.0235(4) 0.0303(11) Uani 1 1 d . . . . .
C29 C 0.6423(5) 0.3889(3) 0.0892(4) 0.0334(11) Uani 1 1 d . . . . .
H29 H 0.721773 0.396738 0.051280 0.040 Uiso 1 1 calc R U . . .
C30 C 0.6382(5) 0.3913(3) 0.2099(5) 0.0320(11) Uani 1 1 d . . . . .
H30 H 0.715476 0.401734 0.252777 0.038 Uiso 1 1 calc R U . . .
C31 C 0.5298(5) 0.3752(3) -0.1058(5) 0.0346(12) Uani 1 1 d . . . . .
C32 C 0.4155(6) 0.3826(3) -0.1714(5) 0.0436(15) Uani 1 1 d . . . . .
H32 H 0.334046 0.385633 -0.133676 0.052 Uiso 1 1 calc R U . . .
C33 C 0.4193(5) 0.3857(3) -0.2919(5) 0.0409(14) Uani 1 1 d . . . . .
H33 H 0.339096 0.391715 -0.334433 0.049 Uiso 1 1 calc R U . . .
N34 N 0.5276(4) 0.3809(2) -0.3517(3) 0.0288(9) Uani 1 1 d . . . . .
C35 C 0.6400(5) 0.3713(3) -0.2884(5) 0.0352(13) Uani 1 1 d . . . . .
H35 H 0.718936 0.366362 -0.329223 0.042 Uiso 1 1 calc R U . . .
C36 C 0.6455(5) 0.3683(3) -0.1678(5) 0.0371(13) Uani 1 1 d . . . . .
H36 H 0.726572 0.361685 -0.127162 0.045 Uiso 1 1 calc R U . . .
C37 C 0.5906(5) 0.5349(2) 0.3294(5) 0.0290(10) Uani 1 1 d . . . . .
C38 C 0.5104(6) 0.5158(2) 0.2388(5) 0.0369(12) Uani 1 1 d . . . . .
H38 H 0.460196 0.483856 0.249291 0.044 Uiso 1 1 calc R U . . .
C39 C 0.5027(7) 0.5435(3) 0.1306(6) 0.0523(16) Uani 1 1 d . . . . .
H39 H 0.448560 0.530131 0.068028 0.063 Uiso 1 1 calc R U . . .
C40 C 0.5739(8) 0.5898(4) 0.1169(8) 0.074(3) Uani 1 1 d . . . . .
H40 H 0.569724 0.608441 0.044259 0.089 Uiso 1 1 calc R U . . .
C41 C 0.6512(8) 0.6094(4) 0.2076(9) 0.078(3) Uani 1 1 d . . . . .
H41 H 0.699063 0.641932 0.197461 0.094 Uiso 1 1 calc R U . . .
C42 C 0.6606(6) 0.5822(3) 0.3145(7) 0.0509(17) Uani 1 1 d . . . . .
H42 H 0.714667 0.596149 0.376668 0.061 Uiso 1 1 calc R U . . .
C43 C 0.6049(5) 0.5046(2) 0.4442(5) 0.0261(10) Uani 1 1 d D . . . .
H43 H 0.613159 0.531546 0.509221 0.031 Uiso 1 1 calc R U . . .
O44 O 0.4936(3) 0.47128(15) 0.4639(3) 0.0251(7) Uani 1 1 d D . . . .
H44 H 0.474(5) 0.478(2) 0.533(3) 0.030 Uiso 1 1 d D U . . .
C45 C 0.7290(4) 0.4689(2) 0.4469(4) 0.0208(9) Uani 1 1 d . . . . .
O46 O 0.8367(3) 0.49302(14) 0.4377(3) 0.0236(7) Uani 1 1 d . . . . .
O47 O 0.7162(3) 0.41871(14) 0.4614(3) 0.0222(7) Uani 1 1 d . . . . .
C48 C 0.1008(5) 0.3087(2) 0.5378(6) 0.0383(13) Uani 1 1 d . . . . .
C49 C 0.1438(8) 0.2561(3) 0.5297(8) 0.061(2) Uani 1 1 d . . . . .
H49 H 0.177029 0.243170 0.458242 0.074 Uiso 1 1 calc R U . . .
C50 C 0.1386(11) 0.2214(4) 0.6277(11) 0.088(3) Uani 1 1 d . . . . .
H50 H 0.168006 0.185078 0.622163 0.106 Uiso 1 1 calc R U . . .
C51 C 0.0908(13) 0.2405(4) 0.7307(10) 0.093(3) Uani 1 1 d . . . . .
H51 H 0.086847 0.216918 0.796157 0.112 Uiso 1 1 calc R U . . .
C52 C 0.0487(11) 0.2929(4) 0.7412(8) 0.081(3) Uani 1 1 d . . . . .
H52 H 0.017020 0.305984 0.813180 0.097 Uiso 1 1 calc R U . . .
C53 C 0.0535(8) 0.3263(3) 0.6438(6) 0.0577(18) Uani 1 1 d . . . . .
H53 H 0.023449 0.362551 0.650018 0.069 Uiso 1 1 calc R U . . .
C54 C 0.1111(5) 0.3465(2) 0.4348(5) 0.0264(10) Uani 1 1 d D . . . .
H54 H 0.121326 0.324323 0.362487 0.032 Uiso 1 1 calc R U . . .
O55 O -0.0037(3) 0.37948(15) 0.4193(3) 0.0281(7) Uani 1 1 d D . . . .
H55 H -0.059(4) 0.365(2) 0.374(4) 0.034 Uiso 1 1 d D U . . .
O57 O 0.3398(3) 0.35875(14) 0.4560(3) 0.0228(7) Uani 1 1 d . . . . .
C56 C 0.2319(4) 0.3830(2) 0.4504(3) 0.0207(9) Uani 1 1 d . . . . .
O58 O 0.2158(3) 0.43305(14) 0.4556(3) 0.0223(7) Uani 1 1 d . . . . .
N301 N 0.5057(5) 0.5117(3) 0.7474(5) 0.0538(15) Uani 1 1 d D . . . .
O302 O 0.4715(6) 0.5167(3) 0.8490(5) 0.084(2) Uani 1 1 d D . . . .
O303 O 0.4201(4) 0.5132(2) 0.6627(4) 0.0489(12) Uani 1 1 d D . . . .
O304 O 0.6222(4) 0.5032(3) 0.7249(5) 0.0607(14) Uani 1 1 d D . . . .
N401 N -0.0025(6) 0.3407(3) 0.1208(5) 0.0407(14) Uani 0.808(6) 1 d D . P A 1
O402 O 0.1133(7) 0.3335(4) 0.1479(6) 0.0559(18) Uani 0.808(6) 1 d D . P A 1
O403 O -0.0815(5) 0.3541(3) 0.1991(5) 0.0525(16) Uani 0.808(6) 1 d D . P A 1
O404 O -0.0481(8) 0.3334(3) 0.0197(9) 0.063(2) Uani 0.808(6) 1 d D . P A 1
N501 N 0.065(2) 0.3376(11) 0.0222(18) 0.0407(14) Uani 0.192(6) 1 d D . P A 2
O502 O 0.128(3) 0.3238(18) 0.111(2) 0.0559(18) Uani 0.192(6) 1 d D . P A 2
O503 O 0.127(2) 0.3481(11) -0.0707(17) 0.0525(16) Uani 0.192(6) 1 d D . P A 2
O504 O -0.050(3) 0.3530(19) 0.019(4) 0.063(2) Uani 0.192(6) 1 d D . P A 2
O505 O -0.119(2) 0.3281(10) 0.264(2) 0.043(6) Uani 0.192(6) 1 d . . P A 2
C101 C -0.496(3) 0.2358(10) -0.031(3) 0.135(6) Uani 0.6 1 d D U P B 1
C102 C -0.411(3) 0.2396(10) -0.114(3) 0.138(6) Uani 0.6 1 d D U P B 1
H102 H -0.448803 0.243507 -0.191052 0.165 Uiso 0.6 1 calc R U P B 1
C103 C -0.259(3) 0.2386(11) -0.107(2) 0.131(6) Uani 0.6 1 d D U P B 1
H10A H -0.224257 0.220203 -0.176107 0.157 Uiso 0.6 1 calc R U P B 1
H10B H -0.224150 0.275878 -0.103638 0.157 Uiso 0.6 1 calc R U P B 1
C104 C -0.221(3) 0.2093(8) -0.001(2) 0.135(6) Uani 0.6 1 d D U P B 1
C105 C -0.288(3) 0.2339(10) 0.100(2) 0.127(6) Uani 0.6 1 d D U P B 1
H10C H -0.270294 0.273282 0.102559 0.152 Uiso 0.6 1 calc R U P B 1
H10D H -0.253446 0.217790 0.174159 0.152 Uiso 0.6 1 calc R U P B 1
C106 C -0.444(3) 0.2232(12) 0.086(3) 0.150(6) Uani 0.6 1 d D U P B 1
H10E H -0.461646 0.184712 0.103201 0.180 Uiso 0.6 1 calc R U P B 1
H10F H -0.489620 0.245413 0.143748 0.180 Uiso 0.6 1 calc R U P B 1
C107 C -0.652(3) 0.2369(13) -0.053(3) 0.166(10) Uani 0.6 1 d D U P B 1
H10G H -0.695353 0.233544 0.021382 0.250 Uiso 0.6 1 calc R U P B 1
H10H H -0.676963 0.271197 -0.090780 0.250 Uiso 0.6 1 calc R U P B 1
H10I H -0.677743 0.206820 -0.104671 0.250 Uiso 0.6 1 calc R U P B 1
C108 C -0.239(3) 0.1457(8) -0.011(2) 0.148(6) Uani 0.6 1 d D U P B 1
H108 H -0.331873 0.137908 -0.035215 0.177 Uiso 0.6 1 calc R U P B 1
C109 C -0.147(4) 0.1248(10) -0.110(3) 0.148(6) Uani 0.6 1 d D U P B 1
H10J H -0.170630 0.143304 -0.183955 0.223 Uiso 0.6 1 calc R U P B 1
H10K H -0.055509 0.132494 -0.088398 0.223 Uiso 0.6 1 calc R U P B 1
H10L H -0.159214 0.085787 -0.120349 0.223 Uiso 0.6 1 calc R U P B 1
C110 C -0.209(3) 0.1190(10) 0.108(2) 0.161(9) Uani 0.6 1 d D U P B 1
H11A H -0.269155 0.133519 0.165955 0.242 Uiso 0.6 1 calc R U P B 1
H11B H -0.222214 0.079793 0.101416 0.242 Uiso 0.6 1 calc R U P B 1
H11C H -0.118509 0.126500 0.133367 0.242 Uiso 0.6 1 calc R U P B 1
O111 O -0.080(2) 0.2180(12) 0.011(2) 0.152(6) Uani 0.6 1 d D U P B 1
H111 H -0.064165 0.251246 0.016175 0.228 Uiso 0.6 1 calc R U P B 1
C201 C -0.403(4) 0.1614(13) 0.209(4) 0.152(7) Uani 0.4 1 d D U P C 2
C202 C -0.367(4) 0.2118(12) 0.191(4) 0.148(7) Uani 0.4 1 d D U P C 2
H202 H -0.430849 0.239631 0.190864 0.177 Uiso 0.4 1 calc R U P C 2
C203 C -0.220(4) 0.2271(15) 0.168(4) 0.156(7) Uani 0.4 1 d D U P C 2
H20A H -0.213575 0.265143 0.141705 0.187 Uiso 0.4 1 calc R U P C 2
H20B H -0.165204 0.222627 0.240457 0.187 Uiso 0.4 1 calc R U P C 2
C204 C -0.177(4) 0.1910(13) 0.079(3) 0.151(7) Uani 0.4 1 d D U P C 2
C205 C -0.156(4) 0.1439(13) 0.161(3) 0.147(7) Uani 0.4 1 d D U P C 2
H20C H -0.110688 0.155610 0.234865 0.176 Uiso 0.4 1 calc R U P C 2
H20D H -0.103624 0.115055 0.124719 0.176 Uiso 0.4 1 calc R U P C 2
C206 C -0.302(4) 0.1239(13) 0.184(4) 0.144(7) Uani 0.4 1 d D U P C 2
H20E H -0.331862 0.103026 0.114423 0.173 Uiso 0.4 1 calc R U P C 2
H20F H -0.296403 0.098083 0.250407 0.173 Uiso 0.4 1 calc R U P C 2
C207 C -0.527(5) 0.1449(19) 0.287(4) 0.186(15) Uani 0.4 1 d D U P C 2
H20G H -0.535293 0.105422 0.288538 0.279 Uiso 0.4 1 calc R U P C 2
H20H H -0.512627 0.158414 0.366906 0.279 Uiso 0.4 1 calc R U P C 2
H20I H -0.607086 0.160780 0.252523 0.279 Uiso 0.4 1 calc R U P C 2
C208 C -0.232(4) 0.1694(12) -0.041(3) 0.148(6) Uani 0.4 1 d D U P C 2
H208 H -0.325671 0.160214 -0.027422 0.178 Uiso 0.4 1 calc R U P C 2
C209 C -0.164(7) 0.1136(15) -0.067(5) 0.167(12) Uani 0.4 1 d D U P C 2
H20J H -0.163575 0.090996 0.003104 0.251 Uiso 0.4 1 calc R U P C 2
H20K H -0.212842 0.095128 -0.130912 0.251 Uiso 0.4 1 calc R U P C 2
H20L H -0.073550 0.119881 -0.090632 0.251 Uiso 0.4 1 calc R U P C 2
C210 C -0.236(6) 0.2069(16) -0.147(3) 0.158(11) Uani 0.4 1 d D U P C 2
H21A H -0.272904 0.187423 -0.214959 0.237 Uiso 0.4 1 calc R U P C 2
H21B H -0.291795 0.238199 -0.130365 0.237 Uiso 0.4 1 calc R U P C 2
H21C H -0.147331 0.219184 -0.162933 0.237 Uiso 0.4 1 calc R U P C 2
O211 O -0.048(3) 0.2126(19) 0.053(4) 0.152(6) Uani 0.4 1 d D U P C 2
H211 H -0.006000 0.219282 0.115635 0.228 Uiso 0.4 1 calc R U P C 2
C601 C 0.275(2) 0.1357(11) 0.349(2) 0.130(9) Uani 0.6 1 d D U P D 1
H60A H 0.335349 0.107723 0.322407 0.195 Uiso 0.6 1 calc R U P D 1
H60B H 0.325220 0.166319 0.380785 0.195 Uiso 0.6 1 calc R U P D 1
H60C H 0.219111 0.120832 0.409018 0.195 Uiso 0.6 1 calc R U P D 1
C602 C 0.189(4) 0.1548(15) 0.245(3) 0.215(16) Uani 0.6 1 d D U P D 1
H602 H 0.256794 0.178025 0.208167 0.258 Uiso 0.6 1 calc R U P D 1
C603 C 0.178(4) 0.1147(12) 0.150(3) 0.185(16) Uani 0.6 1 d D U P D 1
H60D H 0.252177 0.089511 0.156809 0.278 Uiso 0.6 1 calc R U P D 1
H60E H 0.095621 0.094579 0.156944 0.278 Uiso 0.6 1 calc R U P D 1
H60F H 0.178767 0.133074 0.074551 0.278 Uiso 0.6 1 calc R U P D 1
O604 O 0.0926(19) 0.1942(6) 0.2510(12) 0.124(6) Uani 0.6 1 d D U P D 1
H604 H 0.036022 0.189349 0.197044 0.186 Uiso 0.6 1 calc R U P D 1
O605 O 0.234(6) 0.200(2) 0.135(5) 0.27(2) Uani 0.4 1 d . U P E 2

loop_
_atom_site_aniso_label
_atom_site_aniso_U_11
_atom_site_aniso_U_22
_atom_site_aniso_U_33
_atom_site_aniso_U_23
_atom_site_aniso_U_13
_atom_site_aniso_U_12
Co1 0.0153(3) 0.0186(4) 0.0207(3) -0.0009(3) -0.0002(2) -0.0002(3)
N1 0.0193(18) 0.029(2) 0.0246(18) -0.0013(17) -0.0001(14) -0.0024(17)
Co02 0.0159(3) 0.0194(4) 0.0206(3) 0.0001(3) -0.0005(2) 0.0011(3)
C2 0.024(2) 0.050(3) 0.026(2) -0.001(2) 0.0005(18) -0.007(2)
C3 0.021(2) 0.058(4) 0.029(2) 0.001(3) 0.0026(18) -0.006(3)
C4 0.021(2) 0.033(3) 0.028(2) -0.001(2) 0.0003(17) 0.000(2)
C5 0.020(2) 0.053(4) 0.029(2) -0.002(2) -0.0030(18) -0.004(2)
C6 0.021(2) 0.047(3) 0.026(2) -0.001(2) 0.0002(18) -0.002(2)
C7 0.024(2) 0.029(3) 0.027(2) 0.0000(19) -0.0007(18) -0.002(2)
C8 0.019(2) 0.052(4) 0.028(2) -0.001(2) 0.0010(18) 0.001(2)
C9 0.021(2) 0.043(3) 0.027(2) 0.000(2) -0.0007(18) 0.003(2)
N10 0.0211(19) 0.026(2) 0.0262(18) 0.0008(16) 0.0005(14) -0.0015(16)
C11 0.027(3) 0.039(3) 0.031(3) 0.002(2) 0.001(2) 0.007(2)
C12 0.024(2) 0.044(3) 0.028(2) 0.007(2) 0.0012(19) 0.005(2)
N13 0.023(2) 0.020(2) 0.034(2) -0.0003(16) 0.0014(16) -0.0007(16)
C14 0.027(3) 0.031(3) 0.085(5) -0.018(3) 0.019(3) -0.008(2)
C15 0.034(3) 0.030(3) 0.110(6) -0.023(3) 0.028(4) -0.006(3)
C16 0.021(2) 0.022(3) 0.062(4) -0.005(2) 0.005(2) -0.004(2)
C17 0.020(2) 0.023(3) 0.055(3) 0.001(2) 0.008(2) -0.0013(19)
C18 0.025(2) 0.022(2) 0.040(3) -0.005(2) 0.007(2) -0.0009(19)
C19 0.025(3) 0.022(3) 0.061(4) -0.008(2) 0.004(2) 0.002(2)
C20 0.020(3) 0.021(3) 0.221(12) -0.025(5) 0.021(5) -0.006(2)
C21 0.023(3) 0.021(3) 0.174(9) -0.020(4) 0.020(4) -0.004(2)
N22 0.0176(19) 0.020(2) 0.039(2) -0.0029(16) -0.0002(16) -0.0020(16)
C23 0.023(3) 0.023(3) 0.137(7) -0.023(4) 0.024(4) -0.005(2)
C24 0.028(3) 0.025(3) 0.164(9) -0.029(4) 0.030(4) -0.004(3)
N25 0.0228(19) 0.028(2) 0.0224(18) -0.0003(17) -0.0002(14) 0.0019(17)
C26 0.022(2) 0.046(3) 0.030(3) -0.002(2) 0.0009(19) -0.002(2)
C27 0.025(3) 0.058(4) 0.028(3) -0.005(2) -0.001(2) 0.000(2)
C28 0.023(2) 0.044(3) 0.023(2) 0.000(2) -0.0016(17) 0.003(2)
C29 0.023(2) 0.048(3) 0.029(2) 0.001(2) 0.0017(18) -0.002(2)
C30 0.022(2) 0.042(3) 0.032(2) -0.001(2) -0.0011(18) 0.002(2)
C31 0.029(3) 0.049(4) 0.026(2) 0.001(2) 0.0002(19) 0.001(2)
C32 0.026(3) 0.075(5) 0.029(3) -0.005(3) 0.000(2) 0.008(3)
C33 0.025(2) 0.074(4) 0.024(2) -0.005(3) -0.0002(19) 0.011(3)
N34 0.023(2) 0.040(3) 0.0229(18) 0.0011(19) -0.0011(15) -0.0006(19)
C35 0.023(2) 0.055(4) 0.027(2) 0.001(2) -0.0001(19) -0.003(2)
C36 0.021(2) 0.062(4) 0.028(3) 0.002(2) -0.0029(19) 0.002(2)
C37 0.018(2) 0.025(2) 0.044(3) 0.006(2) 0.0041(19) 0.0037(18)
C38 0.034(3) 0.032(3) 0.044(3) 0.005(2) -0.004(2) 0.009(2)
C39 0.054(4) 0.052(4) 0.050(4) 0.013(3) -0.005(3) 0.006(3)
C40 0.047(4) 0.091(6) 0.084(6) 0.058(5) -0.003(4) -0.002(4)
C41 0.054(4) 0.068(5) 0.112(7) 0.057(5) -0.016(5) -0.021(4)
C42 0.034(3) 0.037(3) 0.081(5) 0.022(3) -0.013(3) -0.008(3)
C43 0.016(2) 0.023(2) 0.039(3) -0.003(2) 0.0020(18) 0.0001(18)
O44 0.0174(14) 0.0229(17) 0.0353(17) -0.0011(14) 0.0052(12) -0.0008(13)
C45 0.019(2) 0.024(2) 0.0195(19) -0.0020(18) -0.0001(15) 0.0005(19)
O46 0.0160(15) 0.0242(18) 0.0307(17) 0.0004(13) 0.0007(12) -0.0019(13)
O47 0.0171(15) 0.0220(18) 0.0273(16) -0.0007(12) -0.0010(12) 0.0015(13)
C48 0.024(2) 0.027(3) 0.063(4) 0.011(2) -0.003(2) -0.007(2)
C49 0.058(4) 0.037(4) 0.090(6) 0.017(4) 0.006(4) 0.009(3)
C50 0.098(7) 0.045(5) 0.121(9) 0.037(5) 0.007(6) 0.020(5)
C51 0.120(9) 0.071(6) 0.090(7) 0.039(6) 0.022(6) 0.012(6)
C52 0.110(8) 0.070(6) 0.063(5) 0.024(4) 0.032(5) 0.004(5)
C53 0.074(5) 0.049(4) 0.051(4) 0.008(3) 0.020(3) -0.010(4)
C54 0.019(2) 0.020(2) 0.040(3) -0.0026(19) -0.0048(19) 0.0043(18)
O55 0.0152(14) 0.0213(17) 0.047(2) -0.0013(15) -0.0037(13) -0.0003(13)
O57 0.0174(15) 0.0230(17) 0.0279(16) -0.0002(13) 0.0011(12) 0.0014(13)
C56 0.018(2) 0.025(2) 0.0189(19) 0.0009(18) 0.0006(15) -0.0014(19)
O58 0.0171(16) 0.0205(18) 0.0294(16) -0.0002(13) 0.0000(12) 0.0015(12)
N301 0.033(3) 0.079(4) 0.050(3) -0.021(3) 0.005(2) -0.009(3)
O302 0.058(3) 0.154(7) 0.042(3) -0.037(3) 0.011(2) -0.022(4)
O303 0.0215(18) 0.072(3) 0.053(3) -0.027(2) -0.0002(17) -0.0019(19)
O304 0.026(2) 0.096(4) 0.060(3) -0.015(3) -0.0029(19) 0.003(2)
N401 0.038(3) 0.043(3) 0.042(3) -0.010(3) 0.000(2) -0.003(3)
O402 0.033(3) 0.075(5) 0.060(4) -0.004(4) 0.008(3) 0.011(3)
O403 0.030(3) 0.084(5) 0.043(3) -0.021(3) -0.006(2) 0.009(3)
O404 0.056(3) 0.075(7) 0.056(3) -0.016(5) 0.000(2) -0.002(4)
N501 0.038(3) 0.043(3) 0.042(3) -0.010(3) 0.000(2) -0.003(3)
O502 0.033(3) 0.075(5) 0.060(4) -0.004(4) 0.008(3) 0.011(3)
O503 0.030(3) 0.084(5) 0.043(3) -0.021(3) -0.006(2) 0.009(3)
O504 0.056(3) 0.075(7) 0.056(3) -0.016(5) 0.000(2) -0.002(4)
O505 0.038(11) 0.050(13) 0.039(12) 0.003(10) -0.021(10) -0.004(10)
C101 0.147(12) 0.079(10) 0.178(14) -0.006(10) -0.016(12) -0.024(10)
C102 0.152(12) 0.086(10) 0.173(13) 0.000(10) -0.020(11) -0.020(10)
C103 0.142(12) 0.079(10) 0.171(13) 0.018(10) -0.016(11) -0.012(10)
C104 0.147(12) 0.077(9) 0.181(13) 0.005(10) -0.031(11) -0.024(10)
C105 0.142(12) 0.075(9) 0.162(13) -0.012(10) -0.020(11) -0.014(10)
C106 0.165(13) 0.096(10) 0.188(13) -0.004(11) -0.015(12) -0.020(11)
C107 0.15(2) 0.122(19) 0.22(3) -0.038(19) -0.02(2) -0.009(17)
C108 0.162(12) 0.084(10) 0.196(13) -0.005(11) -0.021(12) -0.024(11)
C109 0.194(13) 0.073(9) 0.178(13) -0.016(9) 0.000(11) -0.037(10)
C110 0.194(19) 0.081(13) 0.21(2) 0.036(14) -0.041(17) -0.046(14)
O111 0.180(12) 0.081(8) 0.195(15) -0.002(10) 0.003(10) -0.041(9)
C201 0.197(16) 0.082(12) 0.178(16) -0.016(12) 0.009(14) -0.043(12)
C202 0.197(16) 0.075(11) 0.171(15) -0.022(12) 0.005(14) -0.046(12)
C203 0.203(16) 0.085(12) 0.181(15) -0.030(12) 0.038(14) -0.033(13)
C204 0.196(16) 0.080(12) 0.179(16) -0.014(12) 0.007(14) -0.046(12)
C205 0.196(15) 0.070(11) 0.174(15) -0.015(12) 0.006(14) -0.043(12)
C206 0.192(16) 0.072(11) 0.169(15) -0.019(12) 0.018(14) -0.034(12)
C207 0.22(3) 0.14(3) 0.20(3) -0.02(3) 0.00(3) -0.04(3)
C208 0.194(13) 0.073(9) 0.178(13) -0.016(9) 0.000(11) -0.037(10)
C209 0.20(2) 0.097(19) 0.21(2) -0.041(19) 0.03(2) -0.02(2)
C210 0.21(2) 0.096(19) 0.17(2) 0.012(18) 0.01(2) -0.05(2)
O211 0.180(12) 0.081(8) 0.195(15) -0.002(10) 0.003(10) -0.041(9)
C601 0.094(15) 0.14(2) 0.15(2) -0.025(18) 0.002(15) 0.028(15)
C602 0.23(3) 0.26(4) 0.15(3) -0.09(3) 0.02(3) -0.01(3)
C603 0.29(4) 0.12(2) 0.14(2) -0.056(18) -0.09(3) 0.02(2)
O604 0.182(16) 0.101(11) 0.091(9) -0.019(8) 0.045(10) -0.016(11)
O605 0.33(4) 0.26(4) 0.21(3) -0.02(3) -0.03(3) 0.09(3)

loop_
_atom_type_symbol
_atom_type_description
_atom_type_scat_dispersion_real
_atom_type_scat_dispersion_imag
_atom_type_scat_source
C C 0.0181 0.0091 'International Tables Vol C Tables 4.2.6.8 and 6.1.1.4'
H H 0.0000 0.0000 'International Tables Vol C Tables 4.2.6.8 and 6.1.1.4'
N N 0.0311 0.0180 'International Tables Vol C Tables 4.2.6.8 and 6.1.1.4'
O O 0.0492 0.0322 'International Tables Vol C Tables 4.2.6.8 and 6.1.1.4'
Co Co -2.3653 3.6143 'International Tables Vol C Tables 4.2.6.8 and 6.1.1.4'

loop_
_geom_angle_atom_site_label_1
_geom_angle_atom_site_label_2
_geom_angle_atom_site_label_3
_geom_angle
_geom_angle_site_symmetry_1
_geom_angle_site_symmetry_3
_geom_angle_publ_flag
O46 Co1 O58 175.72(14) . 1_655 ?
O46 Co1 N13 94.37(15) . . ?
O58 Co1 N13 89.29(15) 1_655 . ?
O46 Co1 N1 88.33(14) . . ?
O58 Co1 N1 89.67(14) 1_655 . ?
N13 Co1 N1 86.67(16) . . ?
O46 Co1 O55 100.76(13) . 1_655 ?
O58 Co1 O55 75.76(13) 1_655 1_655 ?
N13 Co1 O55 164.33(15) . 1_655 ?
N1 Co1 O55 97.75(16) . 1_655 ?
O46 Co1 N10 88.71(14) . 1_554 ?
O58 Co1 N10 93.66(14) 1_655 1_554 ?
N13 Co1 N10 87.63(16) . 1_554 ?
N1 Co1 N10 173.36(18) . 1_554 ?
O55 Co1 N10 88.65(16) 1_655 1_554 ?
C6 N1 C2 116.6(4) . . ?
C6 N1 Co1 118.5(3) . . ?
C2 N1 Co1 124.7(3) . . ?
O57 Co02 O47 174.56(14) . . ?
O57 Co02 N22 92.98(15) . 2_746 ?
O47 Co02 N22 92.43(15) . 2_746 ?
O57 Co02 N34 88.18(15) . 1_556 ?
O47 Co02 N34 92.81(14) . 1_556 ?
N22 Co02 N34 85.55(18) 2_746 1_556 ?
O57 Co02 O44 98.62(13) . . ?
O47 Co02 O44 76.02(13) . . ?
N22 Co02 O44 167.78(15) 2_746 . ?
N34 Co02 O44 90.97(17) 1_556 . ?
O57 Co02 N25 89.53(14) . . ?
O47 Co02 N25 89.98(14) . . ?
N22 Co02 N25 89.10(17) 2_746 . ?
N34 Co02 N25 174.07(19) 1_556 . ?
O44 Co02 N25 94.78(15) . . ?
N1 C2 C3 123.1(5) . . ?
C2 C3 C4 120.0(5) . . ?
C3 C4 C5 116.4(4) . . ?
C3 C4 C7 121.3(4) . . ?
C5 C4 C7 122.3(4) . . ?
C6 C5 C4 120.0(5) . . ?
N1 C6 C5 123.8(5) . . ?
C8 C7 C12 116.5(5) . . ?
C8 C7 C4 121.4(5) . . ?
C12 C7 C4 122.0(5) . . ?
C9 C8 C7 119.9(5) . . ?
N10 C9 C8 123.6(5) . . ?
C11 N10 C9 116.5(4) . . ?
C11 N10 Co1 122.4(3) . 1_556 ?
C9 N10 Co1 121.1(3) . 1_556 ?
N10 C11 C12 123.5(5) . . ?
C11 C12 C7 119.8(5) . . ?
C14 N13 C18 117.3(5) . . ?
C14 N13 Co1 121.1(4) . . ?
C18 N13 Co1 121.5(3) . . ?
N13 C14 C15 123.1(6) . . ?
C14 C15 C16 120.0(6) . . ?
C17 C16 C15 116.7(5) . . ?
C17 C16 C19 122.2(5) . . ?
C15 C16 C19 121.1(5) . . ?
C16 C17 C18 119.7(5) . . ?
N13 C18 C17 123.2(5) . . ?
C24 C19 C20 116.2(6) . . ?
C24 C19 C16 122.8(5) . . ?
C20 C19 C16 121.0(5) . . ?
C19 C20 C21 120.3(6) . . ?
N22 C21 C20 124.1(6) . . ?
C21 N22 C23 115.7(5) . . ?
C21 N22 Co02 121.3(4) . 2_756 ?
C23 N22 Co02 122.9(4) . 2_756 ?
N22 C23 C24 123.3(6) . . ?
C19 C24 C23 120.4(6) . . ?
C30 N25 C26 116.6(4) . . ?
C30 N25 Co02 121.5(3) . . ?
C26 N25 Co02 121.9(3) . . ?
N25 C26 C27 123.5(5) . . ?
C26 C27 C28 119.4(5) . . ?
C29 C28 C27 117.0(5) . . ?
C29 C28 C31 121.6(5) . . ?
C27 C28 C31 121.4(5) . . ?
C28 C29 C30 120.1(5) . . ?
N25 C30 C29 123.2(5) . . ?
C32 C31 C36 116.8(5) . . ?
C32 C31 C28 121.7(5) . . ?
C36 C31 C28 121.5(5) . . ?
C31 C32 C33 120.0(5) . . ?
N34 C33 C32 124.1(5) . . ?
C33 N34 C35 116.5(4) . . ?
C33 N34 Co02 123.2(3) . 1_554 ?
C35 N34 Co02 120.3(3) . 1_554 ?
N34 C35 C36 123.3(5) . . ?
C35 C36 C31 119.3(5) . . ?
C38 C37 C42 119.5(5) . . ?
C38 C37 C43 121.2(5) . . ?
C42 C37 C43 119.3(5) . . ?
C37 C38 C39 120.2(6) . . ?
C40 C39 C38 119.5(7) . . ?
C39 C40 C41 120.3(7) . . ?
C40 C41 C42 120.9(7) . . ?
C37 C42 C41 119.5(7) . . ?
O44 C43 C37 111.5(4) . . ?
O44 C43 C45 108.8(4) . . ?
C37 C43 C45 110.9(4) . . ?
C43 O44 Co02 115.4(3) . . ?
O46 C45 O47 125.0(4) . . ?
O46 C45 C43 116.4(4) . . ?
O47 C45 C43 118.6(4) . . ?
C45 O46 Co1 132.0(3) . . ?
C45 O47 Co02 119.7(3) . . ?
C49 C48 C53 118.3(7) . . ?
C49 C48 C54 120.2(6) . . ?
C53 C48 C54 121.4(6) . . ?
C48 C49 C50 120.1(8) . . ?
C51 C50 C49 119.6(9) . . ?
C50 C51 C52 121.3(8) . . ?
C51 C52 C53 118.3(9) . . ?
C48 C53 C52 122.3(8) . . ?
O55 C54 C48 111.8(4) . . ?
O55 C54 C56 109.2(4) . . ?
C48 C54 C56 110.4(4) . . ?
C54 O55 Co1 115.5(3) . 1_455 ?
C56 O57 Co02 132.9(3) . . ?
O58 C56 O57 126.0(4) . . ?
O58 C56 C54 118.9(4) . . ?
O57 C56 C54 115.1(4) . . ?
C56 O58 Co1 120.2(3) . 1_455 ?
O302 N301 O304 120.9(6) . . ?
O302 N301 O303 120.3(5) . . ?
O304 N301 O303 118.8(5) . . ?
O402 N401 O404 122.9(7) . . ?
O402 N401 O403 119.2(6) . . ?
O404 N401 O403 117.8(7) . . ?
O502 N501 O504 126(3) . . ?
O502 N501 O503 119(2) . . ?
O504 N501 O503 114(3) . . ?
C102 C101 C106 117(3) . . ?
C102 C101 C107 124(3) . . ?
C106 C101 C107 119(3) . . ?
C101 C102 C103 130(3) . . ?
C104 C103 C102 107(2) . . ?
O111 C104 C103 104(2) . . ?
O111 C104 C105 110(2) . . ?
C103 C104 C105 109(2) . . ?
O111 C104 C108 105(2) . . ?
C103 C104 C108 114(2) . . ?
C105 C104 C108 114.2(18) . . ?
C104 C105 C106 109(2) . . ?
C101 C106 C105 113(2) . . ?
C110 C108 C109 113.4(19) . . ?
C110 C108 C104 109.8(16) . . ?
C109 C108 C104 108.1(15) . . ?
C202 C201 C206 112(3) . . ?
C202 C201 C207 124(3) . . ?
C206 C201 C207 122(3) . . ?
C201 C202 C203 122(3) . . ?
C204 C203 C202 106(3) . . ?
C203 C204 O211 102(3) . . ?
C203 C204 C205 94(3) . . ?
O211 C204 C205 107(3) . . ?
C203 C204 C208 137(3) . . ?
O211 C204 C208 104(3) . . ?
C205 C204 C208 109(2) . . ?
C204 C205 C206 103(3) . . ?
C201 C206 C205 121(3) . . ?
C210 C208 C204 119(3) . . ?
C210 C208 C209 113(3) . . ?
C204 C208 C209 109(3) . . ?
O604 C602 C603 118(2) . . ?
O604 C602 C601 125(2) . . ?
C603 C602 C601 113(2) . . ?

loop_
_geom_bond_atom_site_label_1
_geom_bond_atom_site_label_2
_geom_bond_distance
_geom_bond_site_symmetry_2
_geom_bond_publ_flag
Co1 O46 2.048(3) . ?
Co1 O58 2.092(3) 1_655 ?
Co1 N13 2.132(4) . ?
Co1 N1 2.168(4) . ?
Co1 O55 2.177(4) 1_655 ?
Co1 N10 2.183(4) 1_554 ?
N1 C6 1.339(6) . ?
N1 C2 1.346(6) . ?
Co02 O57 2.041(3) . ?
Co02 O47 2.075(3) . ?
Co02 N22 2.128(4) 2_746 ?
Co02 N34 2.156(4) 1_556 ?
Co02 O44 2.171(4) . ?
Co02 N25 2.182(4) . ?
C2 C3 1.383(7) . ?
C3 C4 1.391(7) . ?
C4 C5 1.396(7) . ?
C4 C7 1.472(7) . ?
C5 C6 1.370(7) . ?
C7 C8 1.391(7) . ?
C7 C12 1.392(8) . ?
C8 C9 1.381(7) . ?
C9 N10 1.341(6) . ?
N10 C11 1.339(7) . ?
C11 C12 1.385(8) . ?
N13 C14 1.327(7) . ?
N13 C18 1.329(7) . ?
C14 C15 1.383(9) . ?
C15 C16 1.389(8) . ?
C16 C17 1.378(8) . ?
C16 C19 1.488(6) . ?
C17 C18 1.391(7) . ?
C19 C24 1.358(9) . ?
C19 C20 1.365(8) . ?
C20 C21 1.374(9) . ?
C21 N22 1.314(8) . ?
N22 C23 1.329(7) . ?
C23 C24 1.385(9) . ?
N25 C30 1.339(7) . ?
N25 C26 1.355(7) . ?
C26 C27 1.377(8) . ?
C27 C28 1.399(8) . ?
C28 C29 1.383(7) . ?
C28 C31 1.478(7) . ?
C29 C30 1.383(7) . ?
C31 C32 1.377(8) . ?
C31 C36 1.405(8) . ?
C32 C33 1.381(8) . ?
C33 N34 1.321(7) . ?
N34 C35 1.356(7) . ?
C35 C36 1.380(7) . ?
C37 C38 1.382(8) . ?
C37 C42 1.385(8) . ?
C37 C43 1.515(7) . ?
C38 C39 1.415(9) . ?
C39 C40 1.366(12) . ?
C40 C41 1.371(14) . ?
C41 C42 1.395(11) . ?
C43 O44 1.425(6) . ?
C43 C45 1.541(6) . ?
C45 O46 1.256(6) . ?
C45 O47 1.260(6) . ?
C48 C49 1.377(9) . ?
C48 C53 1.388(10) . ?
C48 C54 1.510(8) . ?
C49 C50 1.413(12) . ?
C50 C51 1.372(16) . ?
C51 C52 1.373(15) . ?
C52 C53 1.389(11) . ?
C54 O55 1.433(6) . ?
C54 C56 1.532(7) . ?
O57 C56 1.253(6) . ?
C56 O58 1.250(6) . ?
N301 O302 1.230(7) . ?
N301 O304 1.240(7) . ?
N301 O303 1.283(7) . ?
N401 O402 1.223(9) . ?
N401 O404 1.245(11) . ?
N401 O403 1.266(8) . ?
N501 O502 1.23(2) . ?
N501 O504 1.24(2) . ?
N501 O503 1.28(2) . ?
C101 C102 1.31(3) . ?
C101 C106 1.45(4) . ?
C101 C107 1.60(4) . ?
C102 C103 1.55(4) . ?
C103 C104 1.46(2) . ?
C104 O111 1.45(3) . ?
C104 C105 1.48(3) . ?
C104 C108 1.59(2) . ?
C105 C106 1.62(3) . ?
C108 C110 1.54(2) . ?
C108 C109 1.57(2) . ?
C201 C202 1.32(3) . ?
C201 C206 1.42(4) . ?
C201 C207 1.62(4) . ?
C202 C203 1.57(4) . ?
C203 C204 1.44(3) . ?
C204 O211 1.47(3) . ?
C204 C205 1.51(4) . ?
C204 C208 1.55(2) . ?
C205 C206 1.60(4) . ?
C208 C210 1.52(2) . ?
C208 C209 1.58(2) . ?
C601 C602 1.53(2) . ?
C602 O604 1.39(2) . ?
C602 C603 1.47(2) . ?
